data_4518248
loop_
_publ_author_name
'Uno, Hiroto'
'Kawai, Koki'
'Shiro, Motoo'
'Shibata, Norio'

_publ_section_title
;
 Modular Synthesis of Medium-Sized Fluorinated and Nonfluorinated
 Heterocyclic Lactones by Sequential CN-Bond-Cleaving Ring Expansion under
 Pd Catalysis
;
_journal_name_full 'ACS Catalysis'
_journal_page_first 14117
_journal_page_last 14126
_journal_paper_doi 10.1021/acscatal.0c03927
_journal_year 2020
_chemical_formula_moiety 'C19 H17 N O5 S'
_chemical_formula_sum 'C19 H17 N O5 S'
_chemical_formula_weight 371.41
_space_group_IT_number 14
_space_group_name_Hall '-P 2yn'
_space_group_name_H-M_alt 'P 1 21/n 1'
_symmetry_cell_setting monoclinic
_symmetry_Int_Tables_number 14
_symmetry_space_group_name_Hall '-P 2yn'
_symmetry_space_group_name_H-M 'P 1 21/n 1'
_atom_sites_solution_hydrogens geom
_atom_sites_solution_primary direct
_atom_sites_solution_secondary difmap
_cell_angle_alpha 90.0000
_cell_angle_beta 102.026(8)
_cell_angle_gamma 90.0000
_cell_formula_units_Z 4
_cell_length_a 8.9100(3)
_cell_length_b 10.0570(3)
_cell_length_c 20.0309(6)
_cell_measurement_reflns_used 13389
_cell_measurement_temperature 173
_cell_measurement_theta_max 27.43
_cell_measurement_theta_min 2.02
_cell_volume 1755.53(11)
_computing_cell_refinement 'RAPID AUTO'
_computing_data_collection 'RAPID AUTO (Rigaku, ????)'
_computing_data_reduction 'RAPID AUTO'
_computing_molecular_graphics 'CrystalStructure 4.0'
_computing_publication_material 'CrystalStructure 4.0 (Rigaku, 2010)'
_computing_structure_refinement 'SHELXL97 (Sheldrick, 2008)'
_computing_structure_solution 'SIR2004 (Burla, et al., 2005)'
_diffrn_ambient_temperature 173
_diffrn_detector_area_resol_mean 10.000
_diffrn_measured_fraction_theta_full 0.996
_diffrn_measured_fraction_theta_max 0.996
_diffrn_measurement_device_type 'Rigaku R-AXIS RAPID'
_diffrn_measurement_method \w
_diffrn_radiation_type 'Mo K\a'
_diffrn_radiation_wavelength 0.71075
_diffrn_reflns_av_R_equivalents 0.0341
_diffrn_reflns_limit_h_max 11
_diffrn_reflns_limit_h_min -10
_diffrn_reflns_limit_k_max 12
_diffrn_reflns_limit_k_min -12
_diffrn_reflns_limit_l_max 25
_diffrn_reflns_limit_l_min -25
_diffrn_reflns_number 16143
_diffrn_reflns_theta_full 27.43
_diffrn_reflns_theta_max 27.43
_diffrn_standards_number 0
_exptl_absorpt_coefficient_mu 0.215
_exptl_absorpt_correction_T_max 0.979
_exptl_absorpt_correction_T_min 0.718
_exptl_absorpt_correction_type multi-scan
_exptl_absorpt_process_details 'ABSCOR (Rigaku, 1995)'
_exptl_crystal_colour colorless
_exptl_crystal_density_diffrn 1.405
_exptl_crystal_density_method 'not measured'
_exptl_crystal_description block
_exptl_crystal_F_000 776.00
_exptl_crystal_size_max 0.200
_exptl_crystal_size_mid 0.150
_exptl_crystal_size_min 0.100
_refine_diff_density_max 0.430
_refine_diff_density_min -0.420
_refine_ls_extinction_method none
_refine_ls_goodness_of_fit_ref 1.147
_refine_ls_hydrogen_treatment constr
_refine_ls_number_parameters 235
_refine_ls_number_reflns 3984
_refine_ls_number_restraints 0
_refine_ls_R_factor_gt 0.0432
_refine_ls_shift/su_max 0.001
_refine_ls_structure_factor_coef Fsqd
_refine_ls_weighting_details 'w = 1/[\s^2^(Fo^2^)+(0.0388P)^2^+0.9621P] where P=(Fo^2^+2Fc^2^)/3'
_refine_ls_weighting_scheme calc
_refine_ls_wR_factor_ref 0.1027
_reflns_number_gt 3311
_reflns_number_total 3984
_reflns_threshold_expression F^2^>2.0\s(F^2^)
_cod_data_source_file cs0c03927_si_006.cif
_cod_data_source_block 200304isatin9mem
_cod_original_cell_volume 1755.52(10)
_cod_database_code 4518248

loop_
_symmetry_equiv_pos_site_id
_symmetry_equiv_pos_as_xyz
1 +X,+Y,+Z
2 1/2-X,1/2+Y,1/2-Z
3 -X,-Y,-Z
4 1/2+X,1/2-Y,1/2+Z

loop_
_atom_site_label
_atom_site_type_symbol
_atom_site_fract_x
_atom_site_fract_y
_atom_site_fract_z
_atom_site_U_iso_or_equiv
_atom_site_adp_type
_atom_site_occupancy
_atom_site_symmetry_multiplicity
_atom_site_calc_flag
_atom_site_refinement_flags
_atom_site_disorder_assembly
_atom_site_disorder_group
S1 S 0.62712(5) 0.05643(4) 0.26028(2) 0.02122(12) Uani 1.0 4 d . . .
O1 O 0.38226(19) -0.17641(14) 0.08919(8) 0.0430(4) Uani 1.0 4 d . . .
O2 O 0.65575(17) -0.01134(15) 0.09252(8) 0.0385(4) Uani 1.0 4 d . . .
O3 O 0.46406(15) 0.13874(14) 0.06202(6) 0.0285(3) Uani 1.0 4 d . . .
O4 O 0.57386(15) -0.07742(12) 0.24750(7) 0.0283(3) Uani 1.0 4 d . . .
O5 O 0.78091(15) 0.09079(14) 0.25650(7) 0.0299(3) Uani 1.0 4 d . . .
N1 N 0.51271(16) 0.14935(14) 0.20203(7) 0.0194(3) Uani 1.0 4 d . . .
C1 C 0.35151(19) 0.11624(17) 0.19008(8) 0.0196(4) Uani 1.0 4 d . . .
C2 C 0.2990(2) 0.00727(18) 0.14808(9) 0.0220(4) Uani 1.0 4 d . . .
C3 C 0.1470(3) -0.03335(19) 0.14067(10) 0.0269(4) Uani 1.0 4 d . . .
C4 C 0.0467(2) 0.03617(19) 0.17219(10) 0.0283(4) Uani 1.0 4 d . . .
C5 C 0.0982(3) 0.1465(2) 0.21187(10) 0.0278(4) Uani 1.0 4 d . . .
C6 C 0.2508(2) 0.18631(18) 0.22147(9) 0.0238(4) Uani 1.0 4 d . . .
C7 C 0.3993(3) -0.06232(19) 0.10820(10) 0.0272(4) Uani 1.0 4 d . . .
C8 C 0.5254(3) 0.02290(19) 0.08739(9) 0.0270(4) Uani 1.0 4 d . . .
C9 C 0.5653(3) 0.2546(2) 0.07047(10) 0.0339(5) Uani 1.0 4 d . . .
C10 C 0.5208(2) 0.34090(19) 0.12438(10) 0.0265(4) Uani 1.0 4 d . . .
C11 C 0.5577(2) 0.29086(17) 0.19692(9) 0.0234(4) Uani 1.0 4 d . . .
C12 C 0.4602(3) 0.4601(3) 0.10960(12) 0.0402(5) Uani 1.0 4 d . . .
C13 C 0.5949(2) 0.10568(18) 0.34029(9) 0.0220(4) Uani 1.0 4 d . . .
C14 C 0.6915(3) 0.19836(19) 0.37880(10) 0.0276(4) Uani 1.0 4 d . . .
C15 C 0.6615(3) 0.2394(2) 0.44084(10) 0.0312(5) Uani 1.0 4 d . . .
C16 C 0.5358(3) 0.19139(19) 0.46426(9) 0.0291(5) Uani 1.0 4 d . . .
C17 C 0.4405(3) 0.0987(2) 0.42498(10) 0.0306(5) Uani 1.0 4 d . . .
C18 C 0.4694(3) 0.05441(19) 0.36333(9) 0.0271(4) Uani 1.0 4 d . . .
C19 C 0.5011(3) 0.2437(3) 0.53003(11) 0.0432(6) Uani 1.0 4 d . . .
H3 H 0.1117 -0.1094 0.1138 0.0322 Uiso 1.0 4 calc R . .
H4 H -0.0570 0.0083 0.1666 0.0340 Uiso 1.0 4 calc R . .
H5 H 0.0288 0.1953 0.2326 0.0334 Uiso 1.0 4 calc R . .
H6 H 0.2860 0.2610 0.2494 0.0286 Uiso 1.0 4 calc R . .
H9A H 0.5532 0.3040 0.0269 0.0407 Uiso 1.0 4 calc R . .
H9B H 0.6737 0.2264 0.0847 0.0407 Uiso 1.0 4 calc R . .
H11A H 0.6693 0.3001 0.2153 0.0281 Uiso 1.0 4 calc R . .
H11B H 0.5034 0.3463 0.2252 0.0281 Uiso 1.0 4 calc R . .
H12A H 0.4441 0.4926 0.0641 0.0482 Uiso 1.0 4 calc R . .
H12B H 0.4329 0.5132 0.1444 0.0482 Uiso 1.0 4 calc R . .
H14 H 0.7768 0.2332 0.3629 0.0331 Uiso 1.0 4 calc R . .
H15 H 0.7283 0.3015 0.4678 0.0375 Uiso 1.0 4 calc R . .
H17 H 0.3543 0.0651 0.4406 0.0367 Uiso 1.0 4 calc R . .
H18 H 0.4046 -0.0100 0.3371 0.0325 Uiso 1.0 4 calc R . .
H19A H 0.5804 0.3077 0.5505 0.0518 Uiso 1.0 4 calc R . .
H19B H 0.4008 0.2877 0.5206 0.0518 Uiso 1.0 4 calc R . .
H19C H 0.4997 0.1697 0.5617 0.0518 Uiso 1.0 4 calc R . .

loop_
_atom_site_aniso_label
_atom_site_aniso_U_11
_atom_site_aniso_U_22
_atom_site_aniso_U_33
_atom_site_aniso_U_12
_atom_site_aniso_U_13
_atom_site_aniso_U_23
S1 0.0180(3) 0.0230(3) 0.0224(2) 0.00195(16) 0.00379(16) -0.00009(17)
O1 0.0493(10) 0.0309(9) 0.0520(10) -0.0050(7) 0.0180(8) -0.0188(8)
O2 0.0301(8) 0.0421(9) 0.0475(9) 0.0055(7) 0.0178(7) -0.0101(7)
O3 0.0310(8) 0.0333(8) 0.0216(7) -0.0017(6) 0.0062(6) -0.0009(6)
O4 0.0313(8) 0.0208(7) 0.0317(7) 0.0032(6) 0.0041(6) -0.0011(6)
O5 0.0184(7) 0.0396(8) 0.0319(7) 0.0028(6) 0.0058(6) 0.0005(6)
N1 0.0172(7) 0.0206(8) 0.0199(7) -0.0014(6) 0.0026(6) -0.0004(6)
C1 0.0190(9) 0.0212(9) 0.0185(8) 0.0002(7) 0.0039(7) 0.0025(7)
C2 0.0217(9) 0.0235(9) 0.0208(9) -0.0001(7) 0.0042(7) -0.0005(7)
C3 0.0260(10) 0.0259(10) 0.0276(10) -0.0052(8) 0.0031(8) -0.0001(8)
C4 0.0196(9) 0.0329(11) 0.0325(10) -0.0027(8) 0.0056(8) 0.0072(8)
C5 0.0233(10) 0.0318(10) 0.0311(10) 0.0058(8) 0.0119(8) 0.0050(8)
C6 0.0256(10) 0.0228(9) 0.0242(9) 0.0016(7) 0.0080(7) -0.0011(7)
C7 0.0272(10) 0.0267(10) 0.0271(9) -0.0003(8) 0.0045(8) -0.0072(8)
C8 0.0281(11) 0.0323(11) 0.0214(9) 0.0005(8) 0.0072(8) -0.0094(8)
C9 0.0383(12) 0.0359(12) 0.0312(11) -0.0055(9) 0.0159(9) 0.0033(9)
C10 0.0237(10) 0.0275(10) 0.0288(10) -0.0051(8) 0.0066(8) 0.0036(8)
C11 0.0245(10) 0.0196(9) 0.0252(9) -0.0047(7) 0.0033(7) -0.0007(7)
C12 0.0441(14) 0.0369(12) 0.0379(12) 0.0038(10) 0.0045(10) 0.0087(10)
C13 0.0220(9) 0.0239(9) 0.0192(8) 0.0014(7) 0.0024(7) 0.0028(7)
C14 0.0233(10) 0.0308(10) 0.0273(10) -0.0040(8) 0.0019(8) 0.0008(8)
C15 0.0346(11) 0.0303(11) 0.0256(10) -0.0040(9) -0.0011(8) -0.0031(8)
C16 0.0368(11) 0.0282(10) 0.0214(9) 0.0045(8) 0.0038(8) 0.0034(8)
C17 0.0300(11) 0.0370(11) 0.0262(10) -0.0031(8) 0.0094(8) 0.0043(9)
C18 0.0268(10) 0.0291(10) 0.0245(9) -0.0064(8) 0.0037(8) 0.0013(8)
C19 0.0609(16) 0.0421(13) 0.0285(11) 0.0037(11) 0.0139(11) -0.0037(10)

loop_
_atom_type_symbol
_atom_type_description
_atom_type_scat_dispersion_real
_atom_type_scat_dispersion_imag
_atom_type_scat_source
C C 0.0033 0.0016
;
International Tables for Crystallography
(1992, Vol. C, Tables 4.2.6.8 and 6.1.1.4)
;
H H 0.0000 0.0000
;
International Tables for Crystallography
(1992, Vol. C, Table 6.1.1.4)
;
N N 0.0061 0.0033
;
International Tables for Crystallography
(1992, Vol. C, Tables 4.2.6.8 and 6.1.1.4)
;
O O 0.0106 0.0060
;
International Tables for Crystallography
(1992, Vol. C, Tables 4.2.6.8 and 6.1.1.4)
;
S S 0.1246 0.1234
;
International Tables for Crystallography
(1992, Vol. C, Tables 4.2.6.8 and 6.1.1.4)
;

loop_
_geom_angle_atom_site_label_1
_geom_angle_atom_site_label_2
_geom_angle_atom_site_label_3
_geom_angle
_geom_angle_publ_flag
_geom_angle_site_symmetry_1
_geom_angle_site_symmetry_2
_geom_angle_site_symmetry_3
O4 S1 O5 120.19(9) yes . . .
O4 S1 N1 105.68(8) yes . . .
O4 S1 C13 108.47(9) yes . . .
O5 S1 N1 106.28(8) yes . . .
O5 S1 C13 108.69(9) yes . . .
N1 S1 C13 106.74(8) yes . . .
C8 O3 C9 117.11(15) yes . . .
S1 N1 C1 115.38(12) yes . . .
S1 N1 C11 116.75(11) yes . . .
C1 N1 C11 118.81(14) yes . . .
N1 C1 C2 118.39(16) yes . . .
N1 C1 C6 121.42(15) yes . . .
C2 C1 C6 120.13(16) yes . . .
C1 C2 C3 119.26(18) yes . . .
C1 C2 C7 121.76(17) yes . . .
C3 C2 C7 118.91(17) yes . . .
C2 C3 C4 120.57(18) yes . . .
C3 C4 C5 119.82(18) yes . . .
C4 C5 C6 120.43(19) yes . . .
C1 C6 C5 119.73(17) yes . . .
O1 C7 C2 124.3(2) yes . . .
O1 C7 C8 119.7(2) yes . . .
C2 C7 C8 115.89(16) yes . . .
O2 C8 O3 126.49(19) yes . . .
O2 C8 C7 124.59(18) yes . . .
O3 C8 C7 108.91(16) yes . . .
O3 C9 C10 107.15(18) yes . . .
C9 C10 C11 117.55(16) yes . . .
C9 C10 C12 121.3(2) yes . . .
C11 C10 C12 121.0(2) yes . . .
N1 C11 C10 112.19(14) yes . . .
S1 C13 C14 119.73(16) yes . . .
S1 C13 C18 119.49(13) yes . . .
C14 C13 C18 120.75(18) yes . . .
C13 C14 C15 119.01(19) yes . . .
C14 C15 C16 121.25(18) yes . . .
C15 C16 C17 118.87(19) yes . . .
C15 C16 C19 120.02(18) yes . . .
C17 C16 C19 121.1(2) yes . . .
C16 C17 C18 121.0(2) yes . . .
C13 C18 C17 119.12(17) yes . . .
C2 C3 H3 119.717 no . . .
C4 C3 H3 119.715 no . . .
C3 C4 H4 120.095 no . . .
C5 C4 H4 120.087 no . . .
C4 C5 H5 119.788 no . . .
C6 C5 H5 119.785 no . . .
C1 C6 H6 120.129 no . . .
C5 C6 H6 120.138 no . . .
O3 C9 H9A 110.288 no . . .
O3 C9 H9B 110.287 no . . .
C10 C9 H9A 110.287 no . . .
C10 C9 H9B 110.290 no . . .
H9A C9 H9B 108.545 no . . .
N1 C11 H11A 109.168 no . . .
N1 C11 H11B 109.171 no . . .
C10 C11 H11A 109.166 no . . .
C10 C11 H11B 109.165 no . . .
H11A C11 H11B 107.887 no . . .
C10 C12 H12A 119.999 no . . .
C10 C12 H12B 120.007 no . . .
H12A C12 H12B 119.994 no . . .
C13 C14 H14 120.492 no . . .
C15 C14 H14 120.503 no . . .
C14 C15 H15 119.376 no . . .
C16 C15 H15 119.377 no . . .
C16 C17 H17 119.507 no . . .
C18 C17 H17 119.503 no . . .
C13 C18 H18 120.433 no . . .
C17 C18 H18 120.446 no . . .
C16 C19 H19A 109.463 no . . .
C16 C19 H19B 109.468 no . . .
C16 C19 H19C 109.475 no . . .
H19A C19 H19B 109.471 no . . .
H19A C19 H19C 109.475 no . . .
H19B C19 H19C 109.475 no . . .

loop_
_geom_bond_atom_site_label_1
_geom_bond_atom_site_label_2
_geom_bond_distance
_geom_bond_publ_flag
_geom_bond_site_symmetry_1
_geom_bond_site_symmetry_2
S1 O4 1.4325(13) yes . .
S1 O5 1.4304(15) yes . .
S1 N1 1.6668(14) yes . .
S1 C13 1.757(2) yes . .
O1 C7 1.209(3) yes . .
O2 C8 1.195(3) yes . .
O3 C8 1.341(3) yes . .
O3 C9 1.461(3) yes . .
N1 C1 1.445(3) yes . .
N1 C11 1.488(3) yes . .
C1 C2 1.401(3) yes . .
C1 C6 1.390(3) yes . .
C2 C3 1.393(3) yes . .
C2 C7 1.491(3) yes . .
C3 C4 1.386(3) yes . .
C4 C5 1.386(3) yes . .
C5 C6 1.392(3) yes . .
C7 C8 1.538(3) yes . .
C9 C10 1.502(3) yes . .
C10 C11 1.508(3) yes . .
C10 C12 1.323(3) yes . .
C13 C14 1.388(3) yes . .
C13 C18 1.394(3) yes . .
C14 C15 1.387(3) yes . .
C15 C16 1.388(4) yes . .
C16 C17 1.390(3) yes . .
C16 C19 1.509(4) yes . .
C17 C18 1.386(3) yes . .
C3 H3 0.950 no . .
C4 H4 0.950 no . .
C5 H5 0.950 no . .
C6 H6 0.950 no . .
C9 H9A 0.990 no . .
C9 H9B 0.990 no . .
C11 H11A 0.990 no . .
C11 H11B 0.990 no . .
C12 H12A 0.950 no . .
C12 H12B 0.950 no . .
C14 H14 0.950 no . .
C15 H15 0.950 no . .
C17 H17 0.950 no . .
C18 H18 0.950 no . .
C19 H19A 0.980 no . .
C19 H19B 0.980 no . .
C19 H19C 0.980 no . .

loop_
_geom_contact_atom_site_label_1
_geom_contact_atom_site_label_2
_geom_contact_distance
_geom_contact_publ_flag
_geom_contact_site_symmetry_1
_geom_contact_site_symmetry_2
S1 O2 3.4898(17) no . .
S1 C2 3.3322(17) no . .
S1 C6 3.5309(19) no . .
S1 C7 3.4998(19) no . .
S1 C8 3.4089(18) no . .
O1 O2 2.938(3) no . .
O1 O3 3.322(2) no . .
O1 O4 3.421(2) no . .
O1 C3 2.903(3) no . .
O2 O4 3.399(3) no . .
O2 O5 3.400(2) no . .
O2 N1 3.196(3) no . .
O2 C2 3.585(3) no . .
O2 C9 2.801(3) no . .
O3 N1 2.7492(19) no . .
O3 C1 2.951(3) no . .
O3 C2 2.817(3) no . .
O3 C11 3.066(3) no . .
O3 C12 3.372(3) no . .
O4 C1 2.845(2) no . .
O4 C2 2.942(2) no . .
O4 C7 2.901(3) no . .
O4 C8 3.303(3) no . .
O4 C18 2.984(3) no . .
O5 C11 2.905(3) no . .
O5 C14 2.936(3) no . .
N1 C7 2.880(3) no . .
N1 C8 2.648(3) no . .
N1 C9 2.966(3) no . .
N1 C18 3.467(3) no . .
C1 C4 2.784(3) no . .
C1 C8 2.973(3) no . .
C1 C10 3.153(3) no . .
C1 C13 3.324(3) no . .
C1 C18 3.466(3) no . .
C2 C5 2.784(3) no . .
C3 C6 2.781(3) no . .
C6 C11 3.064(3) no . .
C6 C13 3.561(3) no . .
C6 C18 3.365(3) no . .
C8 C10 3.285(3) no . .
C8 C11 3.449(3) no . .
C11 C13 3.381(3) no . .
C13 C16 2.781(3) no . .
C14 C17 2.779(3) no . .
C15 C18 2.774(3) no . .
O1 O3 3.595(3) no . 3_655
O1 C9 3.419(3) no . 3_655
O2 O3 3.315(2) no . 3_655
O2 C4 3.548(3) no . 1_655
O2 C14 3.222(3) no . 2_645
O2 C15 3.136(3) no . 2_645
O3 O1 3.595(3) no . 3_655
O3 O2 3.315(2) no . 3_655
O3 C8 3.424(3) no . 3_655
O3 C15 3.454(3) no . 4_454
O4 O5 3.5858(19) no . 2_645
O4 C5 3.353(3) no . 2_545
O4 C11 3.499(3) no . 2_645
O5 O4 3.5858(19) no . 2_655
O5 C4 3.229(3) no . 1_655
O5 C5 3.187(3) no . 1_655
O5 C11 3.388(3) no . 2_645
O5 C12 3.415(3) no . 2_645
C4 O2 3.548(3) no . 1_455
C4 O5 3.229(3) no . 1_455
C4 C19 3.563(3) no . 4_454
C5 O4 3.353(3) no . 2_555
C5 O5 3.187(3) no . 1_455
C8 O3 3.424(3) no . 3_655
C8 C8 3.466(3) no . 3_655
C9 O1 3.419(3) no . 3_655
C11 O4 3.499(3) no . 2_655
C11 O5 3.388(3) no . 2_655
C12 O5 3.415(3) no . 2_655
C14 O2 3.222(3) no . 2_655
C15 O2 3.136(3) no . 2_655
C15 O3 3.454(3) no . 4_555
C17 C17 3.573(3) no . 3_656
C17 C19 3.570(4) no . 3_656
C19 C4 3.563(3) no . 4_555
C19 C17 3.570(4) no . 3_656
S1 H11A 2.6643 no . .
S1 H11B 3.1441 no . .
S1 H14 2.8319 no . .
S1 H18 2.8319 no . .
O1 H3 2.6464 no . .
O2 H9A 3.4807 no . .
O2 H9B 2.4031 no . .
O3 H12A 3.5644 no . .
O4 H18 2.6620 no . .
O5 H11A 2.3997 no . .
O5 H11B 3.5306 no . .
O5 H14 2.5740 no . .
N1 H6 2.6532 no . .
N1 H9B 3.0962 no . .
N1 H18 3.4504 no . .
C1 H3 3.2692 no . .
C1 H5 3.2627 no . .
C1 H11A 3.3310 no . .
C1 H11B 2.6985 no . .
C1 H18 3.1512 no . .
C2 H4 3.2704 no . .
C2 H6 3.2773 no . .
C3 H5 3.2553 no . .
C4 H6 3.2675 no . .
C5 H3 3.2551 no . .
C6 H4 3.2681 no . .
C6 H11B 2.7549 no . .
C6 H18 3.1334 no . .
C7 H3 2.6313 no . .
C8 H9A 3.1054 no . .
C8 H9B 2.4426 no . .
C9 H11A 2.8927 no . .
C9 H11B 3.3869 no . .
C9 H12A 2.6188 no . .
C9 H12B 3.3290 no . .
C11 H6 2.8487 no . .
C11 H9A 3.3995 no . .
C11 H9B 2.7405 no . .
C11 H12A 3.3309 no . .
C11 H12B 2.6182 no . .
C11 H14 3.5347 no . .
C12 H9A 2.5429 no . .
C12 H9B 3.1287 no . .
C12 H11A 2.9834 no . .
C12 H11B 2.5389 no . .
C13 H6 3.3534 no . .
C13 H11A 3.3495 no . .
C13 H11B 3.3249 no . .
C13 H15 3.2483 no . .
C13 H17 3.2550 no . .
C14 H11A 3.3968 no . .
C14 H11B 3.5133 no . .
C14 H18 3.2762 no . .
C15 H17 3.2497 no . .
C15 H19A 2.5457 no . .
C15 H19B 3.1195 no . .
C15 H19C 3.1445 no . .
C16 H14 3.2749 no . .
C16 H18 3.2732 no . .
C17 H15 3.2491 no . .
C17 H19A 3.3148 no . .
C17 H19B 2.7729 no . .
C17 H19C 2.7729 no . .
C18 H6 3.2629 no . .
C18 H14 3.2774 no . .
C19 H15 2.6534 no . .
C19 H17 2.6776 no . .
H3 H4 2.3333 no . .
H4 H5 2.3346 no . .
H5 H6 2.3407 no . .
H6 H11B 2.2611 no . .
H6 H18 3.2958 no . .
H9A H12A 2.3245 no . .
H9A H12B 3.4886 no . .
H9B H11A 2.7279 no . .
H9B H12A 3.3430 no . .
H11A H12B 3.1306 no . .
H11A H14 2.9878 no . .
H11B H12A 3.4842 no . .
H11B H12B 2.3245 no . .
H11B H14 3.4697 no . .
H14 H15 2.3354 no . .
H15 H19A 2.3224 no . .
H15 H19B 3.3074 no . .
H15 H19C 3.3230 no . .
H17 H18 2.3355 no . .
H17 H19B 2.7335 no . .
H17 H19C 2.7130 no . .
S1 H11A 3.1313 no . 2_645
O1 H9A 2.8184 no . 3_655
O1 H9B 3.4510 no . 3_655
O1 H12A 3.4276 no . 1_545
O1 H12B 3.3114 no . 1_545
O1 H14 3.1246 no . 2_645
O1 H17 3.3217 no . 2_545
O1 H19B 3.0024 no . 2_545
O2 H4 2.6847 no . 1_655
O2 H14 2.7456 no . 2_645
O2 H15 2.5670 no . 2_645
O3 H15 2.5850 no . 4_454
O3 H19A 3.4206 no . 4_454
O4 H5 2.5242 no . 2_545
O4 H11A 2.5688 no . 2_645
O4 H14 3.3935 no . 2_645
O5 H4 2.6640 no . 1_655
O5 H5 2.5795 no . 1_655
O5 H11A 2.9929 no . 2_645
O5 H11B 3.0953 no . 2_645
O5 H12B 2.9903 no . 2_645
C1 H19A 3.3800 no . 4_454
C2 H6 3.4022 no . 2_545
C2 H19A 3.0809 no . 4_454
C3 H6 2.9894 no . 2_545
C3 H11B 3.4614 no . 2_545
C3 H19A 2.8842 no . 4_454
C4 H6 3.3722 no . 2_545
C4 H11B 2.9076 no . 2_545
C4 H19A 2.9671 no . 4_454
C4 H19B 3.5222 no . 4_454
C5 H11B 3.4642 no . 2_545
C5 H12B 3.2389 no . 2_545
C5 H18 3.5898 no . 2_555
C5 H19A 3.2362 no . 4_454
C5 H19C 3.4831 no . 4_454
C6 H18 3.4562 no . 2_555
C6 H19A 3.4455 no . 4_454
C7 H14 3.4925 no . 2_645
C8 H14 3.4437 no . 2_645
C8 H15 3.4651 no . 2_645
C9 H15 3.3151 no . 4_454
C9 H19B 3.3701 no . 4_554
C11 H4 3.5012 no . 2_555
C12 H14 3.5774 no . 2_655
C12 H17 2.9676 no . 2_555
C13 H19C 3.5948 no . 3_656
C14 H3 3.3506 no . 2_555
C14 H4 3.3945 no . 2_555
C15 H3 2.8859 no . 2_555
C15 H4 3.4609 no . 2_555
C15 H9A 3.5828 no . 4_555
C16 H3 2.7076 no . 2_555
C16 H17 3.2350 no . 3_656
C17 H3 3.0483 no . 2_555
C17 H12B 3.4369 no . 2_545
C17 H17 3.3543 no . 3_656
C17 H19C 2.7531 no . 3_656
C18 H3 3.5079 no . 2_555
C18 H12B 3.5791 no . 2_545
C18 H19C 2.6902 no . 3_656
C19 H3 3.2072 no . 2_555
C19 H9B 3.3363 no . 4_455
C19 H17 3.3665 no . 3_656
C19 H18 3.5185 no . 3_656
H3 C14 3.3506 no . 2_545
H3 C15 2.8859 no . 2_545
H3 C16 2.7076 no . 2_545
H3 C17 3.0483 no . 2_545
H3 C18 3.5079 no . 2_545
H3 C19 3.2072 no . 2_545
H3 H6 3.0007 no . 2_545
H3 H15 3.2542 no . 2_545
H3 H17 3.4837 no . 2_545
H3 H19A 3.4793 no . 2_545
H3 H19A 3.2773 no . 4_454
H3 H19B 2.8641 no . 2_545
H4 O2 2.6847 no . 1_455
H4 O5 2.6640 no . 1_455
H4 C11 3.5012 no . 2_545
H4 C14 3.3945 no . 2_545
H4 C15 3.4609 no . 2_545
H4 H9B 3.4084 no . 1_455
H4 H11A 3.4582 no . 2_545
H4 H11B 2.6735 no . 2_545
H4 H14 3.3697 no . 2_545
H4 H15 3.4916 no . 2_545
H4 H19A 3.3947 no . 4_454
H4 H19B 3.5289 no . 4_454
H5 O4 2.5242 no . 2_555
H5 O5 2.5795 no . 1_455
H5 H11A 3.3212 no . 1_455
H5 H12B 3.0306 no . 2_545
H5 H18 3.3814 no . 2_555
H6 C2 3.4022 no . 2_555
H6 C3 2.9894 no . 2_555
H6 C4 3.3722 no . 2_555
H6 H3 3.0007 no . 2_555
H6 H18 3.1560 no . 2_555
H9A O1 2.8184 no . 3_655
H9A C15 3.5828 no . 4_454
H9A H12A 2.7441 no . 3_665
H9A H15 3.0789 no . 4_454
H9A H19B 3.2587 no . 4_554
H9B O1 3.4510 no . 3_655
H9B C19 3.3363 no . 4_554
H9B H4 3.4084 no . 1_655
H9B H19B 2.6163 no . 4_554
H9B H19C 3.2090 no . 4_554
H11A S1 3.1313 no . 2_655
H11A O4 2.5688 no . 2_655
H11A O5 2.9929 no . 2_655
H11A H4 3.4582 no . 2_555
H11A H5 3.3212 no . 1_655
H11B O5 3.0953 no . 2_655
H11B C3 3.4614 no . 2_555
H11B C4 2.9076 no . 2_555
H11B C5 3.4642 no . 2_555
H11B H4 2.6735 no . 2_555
H12A O1 3.4276 no . 1_565
H12A H9A 2.7441 no . 3_665
H12A H12A 2.9464 no . 3_665
H12A H14 3.5575 no . 2_655
H12A H17 2.7396 no . 2_555
H12B O1 3.3114 no . 1_565
H12B O5 2.9903 no . 2_655
H12B C5 3.2389 no . 2_555
H12B C17 3.4369 no . 2_555
H12B C18 3.5791 no . 2_555
H12B H5 3.0306 no . 2_555
H12B H14 3.4305 no . 2_655
H12B H17 2.8116 no . 2_555
H12B H18 3.1131 no . 2_555
H14 O1 3.1246 no . 2_655
H14 O2 2.7456 no . 2_655
H14 O4 3.3935 no . 2_655
H14 C7 3.4925 no . 2_655
H14 C8 3.4437 no . 2_655
H14 C12 3.5774 no . 2_645
H14 H4 3.3697 no . 2_555
H14 H12A 3.5575 no . 2_645
H14 H12B 3.4305 no . 2_645
H15 O2 2.5670 no . 2_655
H15 O3 2.5850 no . 4_555
H15 C8 3.4651 no . 2_655
H15 C9 3.3151 no . 4_555
H15 H3 3.2542 no . 2_555
H15 H4 3.4916 no . 2_555
H15 H9A 3.0789 no . 4_555
H17 O1 3.3217 no . 2_555
H17 C12 2.9676 no . 2_545
H17 C16 3.2350 no . 3_656
H17 C17 3.3543 no . 3_656
H17 C19 3.3665 no . 3_656
H17 H3 3.4837 no . 2_555
H17 H12A 2.7396 no . 2_545
H17 H12B 2.8116 no . 2_545
H17 H17 3.3972 no . 3_656
H17 H19C 2.7009 no . 3_656
H18 C5 3.5898 no . 2_545
H18 C6 3.4562 no . 2_545
H18 C19 3.5185 no . 3_656
H18 H5 3.3814 no . 2_545
H18 H6 3.1560 no . 2_545
H18 H12B 3.1131 no . 2_545
H18 H19C 2.5871 no . 3_656
H19A O3 3.4206 no . 4_555
H19A C1 3.3800 no . 4_555
H19A C2 3.0809 no . 4_555
H19A C3 2.8842 no . 4_555
H19A C4 2.9671 no . 4_555
H19A C5 3.2362 no . 4_555
H19A C6 3.4455 no . 4_555
H19A H3 3.4793 no . 2_555
H19A H3 3.2773 no . 4_555
H19A H4 3.3947 no . 4_555
H19B O1 3.0024 no . 2_555
H19B C4 3.5222 no . 4_555
H19B C9 3.3701 no . 4_455
H19B H3 2.8641 no . 2_555
H19B H4 3.5289 no . 4_555
H19B H9A 3.2587 no . 4_455
H19B H9B 2.6163 no . 4_455
H19C C5 3.4831 no . 4_555
H19C C13 3.5948 no . 3_656
H19C C17 2.7531 no . 3_656
H19C C18 2.6902 no . 3_656
H19C H9B 3.2090 no . 4_455
H19C H17 2.7009 no . 3_656
H19C H18 2.5871 no . 3_656

loop_
_geom_torsion_atom_site_label_1
_geom_torsion_atom_site_label_2
_geom_torsion_atom_site_label_3
_geom_torsion_atom_site_label_4
_geom_torsion
_geom_torsion_publ_flag
_geom_torsion_site_symmetry_1
_geom_torsion_site_symmetry_2
_geom_torsion_site_symmetry_3
_geom_torsion_site_symmetry_4
O4 S1 N1 C1 42.36(12) no . . . .
O4 S1 N1 C11 -170.88(11) no . . . .
O4 S1 C13 C14 150.50(12) no . . . .
O4 S1 C13 C18 -31.63(15) no . . . .
O5 S1 N1 C1 171.12(10) no . . . .
O5 S1 N1 C11 -42.11(13) no . . . .
O5 S1 C13 C14 18.22(15) no . . . .
O5 S1 C13 C18 -163.91(12) no . . . .
N1 S1 C13 C14 -96.04(13) no . . . .
N1 S1 C13 C18 81.83(13) no . . . .
C13 S1 N1 C1 -72.99(12) no . . . .
C13 S1 N1 C11 73.78(12) no . . . .
C8 O3 C9 C10 -106.62(17) no . . . .
C9 O3 C8 O2 -30.5(3) no . . . .
C9 O3 C8 C7 150.55(14) no . . . .
S1 N1 C1 C2 -79.63(16) no . . . .
S1 N1 C1 C6 97.63(15) no . . . .
S1 N1 C11 C10 144.20(11) no . . . .
C1 N1 C11 C10 -70.21(19) no . . . .
C11 N1 C1 C2 134.33(15) no . . . .
C11 N1 C1 C6 -48.4(2) no . . . .
N1 C1 C2 C3 174.47(13) no . . . .
N1 C1 C2 C7 -8.7(3) no . . . .
N1 C1 C6 C5 -176.21(13) no . . . .
C2 C1 C6 C5 1.0(3) no . . . .
C6 C1 C2 C3 -2.8(3) no . . . .
C6 C1 C2 C7 173.99(14) no . . . .
C1 C2 C3 C4 2.6(3) no . . . .
C1 C2 C7 O1 155.56(17) no . . . .
C1 C2 C7 C8 -28.2(3) no . . . .
C3 C2 C7 O1 -27.6(3) no . . . .
C3 C2 C7 C8 148.63(16) no . . . .
C7 C2 C3 C4 -174.34(15) no . . . .
C2 C3 C4 C5 -0.5(3) no . . . .
C3 C4 C5 C6 -1.4(3) no . . . .
C4 C5 C6 C1 1.1(3) no . . . .
O1 C7 C8 O2 -48.8(3) no . . . .
O1 C7 C8 O3 130.18(17) no . . . .
C2 C7 C8 O2 134.75(18) no . . . .
C2 C7 C8 O3 -46.25(19) no . . . .
O3 C9 C10 C11 70.33(18) no . . . .
O3 C9 C10 C12 -113.85(17) no . . . .
C9 C10 C11 N1 -46.7(3) no . . . .
C12 C10 C11 N1 137.44(19) no . . . .
S1 C13 C14 C15 177.93(11) no . . . .
S1 C13 C18 C17 -176.89(11) no . . . .
C14 C13 C18 C17 1.0(3) no . . . .
C18 C13 C14 C15 0.1(3) no . . . .
C13 C14 C15 C16 -1.2(3) no . . . .
C14 C15 C16 C17 1.2(3) no . . . .
C14 C15 C16 C19 -176.53(16) no . . . .
C15 C16 C17 C18 -0.1(3) no . . . .
C19 C16 C17 C18 177.59(16) no . . . .
C16 C17 C18 C13 -0.9(3) no . . . .
